data_2200147
loop_
_publ_author_name
'Dahlenburg, Lutz'
'Osthoff, Nils'
'Heinemann, Frank'

_publ_section_title
;
 Bis(\h^4^-cycloocta-1,5-diene)rhodium(I) trifluoromethanesulfonate
;
_journal_issue 3
_journal_name_full 'Acta Crystallographica Section E'
_journal_page_first m117
_journal_page_last m118
_journal_paper_doi 10.1107/S1600536801003208
_journal_volume 57
_journal_year 2001
_chemical_formula_iupac '[Rh (C8 H12)2] (C F3 S O3)'
_chemical_formula_moiety 'C16 H24 Rh 1+, C1 F3 O3 S1 1-'
_chemical_formula_sum 'C17 H24 F3 O3 Rh S'
_chemical_formula_weight 468.33
_chemical_name_systematic
;
 Bis(\h^4^-cycloocta-1,5-diene)rhodium(I)trifluoromethanesulfonate
;
_space_group_IT_number 15
_symmetry_cell_setting monoclinic
_symmetry_space_group_name_Hall '-C 2yc'
_symmetry_space_group_name_H-M 'C 1 2/c 1'
_audit_creation_method 'WinGX routine CIF_UPDATE'
_cell_angle_alpha 90
_cell_angle_beta 95.425(9)
_cell_angle_gamma 90
_cell_formula_units_Z 8
_cell_length_a 14.072(2)
_cell_length_b 17.617(2)
_cell_length_c 14.840(2)
_cell_measurement_reflns_used 25
_cell_measurement_temperature 203(2)
_cell_measurement_theta_max 11.8
_cell_measurement_theta_min 7.4
_cell_volume 3662.5(8)
_computing_cell_refinement 'CAD-4 EXPRESS'
_computing_data_collection 'CAD-4 EXPRESS (Enraf Nonius, 1994)'
_computing_data_reduction 'XCAD-4 (Harms & Wocadlo, 1995)'
_computing_molecular_graphics 'ORTEP-3(Farrugia, 1997)'
_computing_publication_material 'WinGX (Farrugia, 1999)'
_computing_structure_refinement 'SHELXL97 (Sheldrick, 1997)'
_computing_structure_solution 'SIR97 (Altomare et al., 1997)'
_diffrn_measured_fraction_theta_full .998
_diffrn_measured_fraction_theta_max .998
_diffrn_measurement_device '\k-geometry diffractometer'
_diffrn_measurement_device_type 'Nonius CAD-4 MACH3'
_diffrn_measurement_method 'non-profiled \w'
_diffrn_radiation_type MoK\a
_diffrn_radiation_wavelength .71073
_diffrn_reflns_av_R_equivalents .055
_diffrn_reflns_limit_h_max 16
_diffrn_reflns_limit_h_min -16
_diffrn_reflns_limit_k_max 21
_diffrn_reflns_limit_k_min 0
_diffrn_reflns_limit_l_max 17
_diffrn_reflns_limit_l_min 0
_diffrn_reflns_number 7359
_diffrn_reflns_theta_full 25.18
_diffrn_reflns_theta_max 25.18
_diffrn_reflns_theta_min 2.23
_diffrn_standards_decay_% 0
_diffrn_standards_interval_time 60
_diffrn_standards_number 3
_exptl_absorpt_coefficient_mu 1.089
_exptl_absorpt_correction_T_max .828
_exptl_absorpt_correction_T_min .788
_exptl_absorpt_correction_type psi-scan
_exptl_absorpt_process_details '(North et al., 1968)'
_exptl_crystal_colour orange
_exptl_crystal_density_diffrn 1.699
_exptl_crystal_density_method 'not measured'
_exptl_crystal_description block
_exptl_crystal_F_000 1904
_exptl_crystal_size_max .23
_exptl_crystal_size_mid .18
_exptl_crystal_size_min .18
_refine_diff_density_max .79
_refine_diff_density_min -1.02
_refine_ls_extinction_method none
_refine_ls_goodness_of_fit_ref 1.02
_refine_ls_hydrogen_treatment constr
_refine_ls_matrix_type full
_refine_ls_number_parameters 228
_refine_ls_number_reflns 3300
_refine_ls_number_restraints 2
_refine_ls_restrained_S_all 1.02
_refine_ls_R_factor_gt .058
_refine_ls_shift/su_max .001
_refine_ls_structure_factor_coef Fsqd
_refine_ls_weighting_details 'calc w = 1/[\s^2^(Fo^2^)+(0.0723P)^2^+12.5891P] where P = (Fo^2^+2Fc^2^)/3'
_refine_ls_weighting_scheme calc
_refine_ls_wR_factor_ref .154
_reflns_number_gt 2158
_reflns_number_total 3300
_reflns_threshold_expression I>2\s(I)
_cod_data_source_file ci6009.cif
_cod_data_source_block I
_cod_depositor_comments
;
 Changing the _atom_site_type_symbol data item values from 'dummy' to '.'
 for all dummy atoms.

 Antanas Vaitkus,
 2017-02-20

  Fixing enumerator value for data item
  _exptl_absorpt_correction_type: "\y scan" -> " psi-scan", to onform
  dictionary definitions.

  Saulius Gra\<zulis
  2014-05-06
;
_cod_original_sg_symbol_H-M 'C 2/c'
_cod_database_code 2200147
_cod_database_fobs_code 2200147

loop_
_symmetry_equiv_pos_as_xyz
'x, y, z'
'-x, y, -z+1/2'
'x+1/2, y+1/2, z'
'-x+1/2, y+1/2, -z+1/2'
'-x, -y, -z'
'x, -y, z-1/2'
'-x+1/2, -y+1/2, -z'
'x+1/2, -y+1/2, z-1/2'

loop_
_atom_site_label
_atom_site_fract_x
_atom_site_fract_y
_atom_site_fract_z
_atom_site_U_iso_or_equiv
_atom_site_adp_type
_atom_site_calc_flag
_atom_site_refinement_flags
_atom_site_occupancy
_atom_site_disorder_assembly
_atom_site_disorder_group
_atom_site_type_symbol
Rh1 1 .12391(4) .75 .0370(2) Uani d S 1 . . Rh
Rh2 .5 0 .5 .0531(3) Uani d S 1 . . Rh
S1 .75874(16) .38713(15) .71469(16) .0636(6) Uani d . 1 . . S
F1 .6929(9) .3262(8) .8527(6) .210(6) Uani d . 1 . . F
F2 .7068(8) .2528(5) .7466(11) .238(7) Uani d . 1 . . F
F3 .5973(5) .3274(7) .7415(7) .183(5) Uani d . 1 . . F
O1 .7363(8) .3789(10) .6256(6) .221(8) Uani d . 1 . . O
O2 .7373(7) .4564(5) .7574(9) .156(5) Uani d . 1 . . O
O3 .8530(4) .3660(4) .7434(5) .0740(18) Uani d . 1 . . O
C1 .9705(7) .2074(5) .8579(6) .062(2) Uani d . 1 . . C
H1 .9357 .2376 .8141 .074 Uiso calc R 1 . . H
C2 1.0661(7) .2045(5) .8546(5) .057(2) Uani d . 1 . . C
H2 1.09 .2317 .8071 .069 Uiso calc R 1 . . H
C3 1.1381(8) .1640(6) .9163(8) .082(3) Uani d D 1 . . C
H3A 1.201 .1851 .9077 .099 Uiso calc R 1 . . H
H3B 1.1252 .1753 .9787 .099 Uiso calc R 1 . . H
C4 1.1431(10) .0825(7) .9067(11) .140(7) Uani d D 1 . . C
H4A 1.1497 .0608 .9677 .168 Uiso calc R 1 . . H
H4B 1.2023 .0711 .8796 .168 Uiso calc R 1 . . H
C5 1.0664(7) .0414(5) .8546(6) .063(2) Uani d . 1 . . C
H5 1.086 .0095 .8092 .075 Uiso calc R 1 . . H
C6 .9719(7) .0422(5) .8618(6) .060(2) Uani d . 1 . . C
H6 .9318 .0141 .82 .072 Uiso calc R 1 . . H
C7 .9281(12) .0860(9) .9336(10) .156(8) Uani d . 1 . . C
H7A .8651 .0641 .9398 .187 Uiso calc R 1 . . H
H7B .9671 .0771 .9909 .187 Uiso calc R 1 . . H
C8 .9159(8) .1681(7) .9232(8) .093(4) Uani d . 1 . . C
H8A .932 .1915 .9826 .111 Uiso calc R 1 . . H
H8B .848 .178 .9062 .111 Uiso calc R 1 . . H
C9 .5166(13) .1213(6) .4686(9) .093(5) Uani d . 1 . . C
H9 .5476 .1075 .4177 .112 Uiso calc R 1 . . H
C10 .4217(14) .1102(6) .4648(8) .102(5) Uani d . 1 . . C
H10 .3938 .087 .4117 .122 Uiso calc R 1 . . H
C11 .3581(10) .1289(8) .5305(15) .136(7) Uani d D 1 . . C
H11A .293 .1258 .5009 .164 Uiso calc R 1 . . H
H11B .3695 .182 .5478 .164 Uiso calc R 1 . . H
C12 .3618(12) .0846(13) .6123(9) .180(10) Uani d D 1 . . C
H12A .3011 .0573 .6124 .216 Uiso calc R 1 . . H
H12B .3658 .1199 .6635 .216 Uiso calc R 1 . . H
C13 .4382(8) .0297(6) .6285(6) .070(3) Uani d . 1 . . C
H13 .4187 -.0213 .6297 .084 Uiso calc R 1 . . H
C14 .5319(6) .0409(5) .6420(5) .053(2) Uani d . 1 . . C
H14 .5708 -.0019 .6544 .064 Uiso calc R 1 . . H
C15 .5801(11) .1162(8) .6390(8) .120(6) Uani d . 1 . . C
H15A .6473 .1098 .6618 .144 Uiso calc R 1 . . H
H15B .5512 .1505 .6807 .144 Uiso calc R 1 . . H
C16 .5764(9) .1541(8) .5480(13) .130(6) Uani d . 1 . . C
H16A .5547 .2064 .5558 .156 Uiso calc R 1 . . H
H16B .642 .1572 .5314 .156 Uiso calc R 1 . . H
C17 .6856(9) .3192(7) .7708(10) .095(4) Uani d . 1 . . C
(1,2) 1.0183 .2060 .8562 . . dum . . . . .
(5,6) 1.0192 .0418 .8582 . . dum . . . . .
(9,10) .4692 .1158 .4667 . . dum . . . . .
(13,14) .4851 .0353 .6353 . . dum . . . . .

loop_
_atom_site_aniso_label
_atom_site_aniso_U_11
_atom_site_aniso_U_22
_atom_site_aniso_U_33
_atom_site_aniso_U_12
_atom_site_aniso_U_13
_atom_site_aniso_U_23
Rh1 .0319(5) .0317(4) .0477(5) 0 .0061(4) 0
Rh2 .0717(7) .0552(6) .0317(4) .0099(5) .0014(4) .0090(4)
S1 .0457(13) .0835(16) .0616(13) .0230(12) .0047(11) .0085(11)
F1 .252(13) .286(14) .099(6) -.161(12) .049(7) .014(8)
F2 .155(9) .079(5) .49(2) -.042(6) .101(11) -.071(10)
F3 .035(4) .277(13) .238(11) -.030(6) .013(5) -.013(10)
O1 .109(8) .49(2) .063(5) -.090(12) -.024(5) .025(9)
O2 .110(7) .067(5) .308(14) .029(5) .106(9) .005(7)
O3 .049(4) .076(4) .094(5) .010(3) -.008(3) -.004(4)
C1 .063(6) .066(5) .053(5) .023(5) -.005(5) -.014(4)
C2 .072(7) .055(5) .046(4) -.017(5) .010(4) -.002(4)
C3 .057(6) .090(8) .094(7) .009(6) -.019(6) -.021(6)
C4 .085(9) .114(11) .200(16) -.021(8) -.088(10) .064(11)
C5 .069(7) .046(5) .075(6) .009(4) .015(5) .023(4)
C6 .051(6) .057(5) .075(6) -.005(4) .012(5) .023(4)
C7 .157(14) .162(14) .167(14) .097(12) .111(12) .114(12)
C8 .063(7) .131(10) .090(7) -.019(7) .037(6) -.045(7)
C9 .157(14) .052(6) .081(7) .034(8) .067(9) .029(6)
C10 .166(15) .069(7) .059(6) .015(9) -.056(9) .002(5)
C11 .069(9) .083(9) .26(2) .024(7) .009(12) -.024(12)
C12 .129(14) .32(3) .085(9) .131(17) -.014(10) -.064(14)
C13 .081(8) .083(7) .048(5) -.006(6) .017(5) -.013(5)
C14 .053(6) .063(5) .041(4) .003(4) -.004(4) -.002(4)
C15 .152(13) .133(11) .085(8) -.085(10) .059(8) -.056(8)
C16 .059(8) .088(9) .24(2) -.002(7) .026(10) .071(11)
C17 .063(8) .090(9) .134(11) -.028(6) .021(7) -.039(8)

loop_
_atom_type_symbol
_atom_type_description
_atom_type_scat_dispersion_real
_atom_type_scat_dispersion_imag
_atom_type_scat_source
C C .0033 .0016 'International Tables Vol C Tables 4.2.6.8 and 6.1.1.4'
H H 0 0 'International Tables Vol C Tables 4.2.6.8 and 6.1.1.4'
O O .0106 .006 'International Tables Vol C Tables 4.2.6.8 and 6.1.1.4'
F F .0171 .0103 'International Tables Vol C Tables 4.2.6.8 and 6.1.1.4'
S S .1246 .1234 'International Tables Vol C Tables 4.2.6.8 and 6.1.1.4'
Rh Rh -1.1178 .9187 'International Tables Vol C Tables 4.2.6.8 and 6.1.1.4'
dummy 'midpoint of the C\\db C bonds in the C~8~H~12~ ligands' . . .

loop_
_geom_angle_atom_site_label_1
_geom_angle_atom_site_label_2
_geom_angle_atom_site_label_3
_geom_angle_site_symmetry_1
_geom_angle_site_symmetry_3
_geom_angle
_geom_angle_publ_flag
C2 Rh1 C2 . 2_756 101.3(5) ?
C2 Rh1 C1 . . 35.1(3) ?
C2 Rh1 C1 2_756 . 89.2(3) ?
C2 Rh1 C1 . 2_756 89.2(3) ?
C2 Rh1 C1 2_756 2_756 35.1(3) ?
C1 Rh1 C1 . 2_756 97.9(5) ?
C2 Rh1 C6 . 2_756 145.4(4) ?
C2 Rh1 C6 2_756 2_756 89.1(3) ?
C1 Rh1 C6 . 2_756 178.3(4) ?
C1 Rh1 C6 2_756 2_756 80.6(3) ?
C2 Rh1 C6 . . 89.1(3) ?
C2 Rh1 C6 2_756 . 145.4(4) ?
C1 Rh1 C6 . . 80.6(3) ?
C1 Rh1 C6 2_756 . 178.3(4) ?
C6 Rh1 C6 2_756 . 100.9(5) ?
C2 Rh1 C5 . 2_756 179.4(3) ?
C2 Rh1 C5 2_756 2_756 79.3(3) ?
C1 Rh1 C5 . 2_756 145.0(4) ?
C1 Rh1 C5 2_756 2_756 91.4(3) ?
C6 Rh1 C5 2_756 2_756 34.6(3) ?
C6 Rh1 C5 . 2_756 90.3(3) ?
C2 Rh1 C5 . . 79.3(3) ?
C2 Rh1 C5 2_756 . 179.4(3) ?
C1 Rh1 C5 . . 91.4(3) ?
C1 Rh1 C5 2_756 . 145.0(4) ?
C6 Rh1 C5 2_756 . 90.3(3) ?
C6 Rh1 C5 . . 34.6(3) ?
C5 Rh1 C5 2_756 . 100.1(5) ?
(1,2) Rh1 (1,2) . 2_756 94.82 yes
(1,2) Rh1 (5,6) . 2_756 179.43 yes
(1,2) Rh1 (5,6) . . 84.64 yes
(1,2) Rh1 (5,6) 2_756 2_756 84.64 ?
(1,2) Rh1 (5,6) 2_756 . 179.43 ?
(5,6) Rh1 (5,6) . 2_756 95.89 yes
C9 Rh2 C9 . 5_656 180.0000(10) ?
C9 Rh2 C13 . 5_656 89.4(4) ?
C9 Rh2 C13 5_656 5_656 90.6(4) ?
C9 Rh2 C13 . . 90.6(4) ?
C9 Rh2 C13 5_656 . 89.4(4) ?
C13 Rh2 C13 5_656 . 180.0000(10) ?
C9 Rh2 C14 . 5_656 97.4(4) ?
C9 Rh2 C14 5_656 5_656 82.6(4) ?
C13 Rh2 C14 5_656 5_656 34.7(3) ?
C13 Rh2 C14 . 5_656 145.3(3) ?
C9 Rh2 C14 . . 82.6(4) ?
C9 Rh2 C14 5_656 . 97.4(4) ?
C13 Rh2 C14 5_656 . 145.3(3) ?
C13 Rh2 C14 . . 34.7(3) ?
C14 Rh2 C14 5_656 . 180.0000(10) ?
C9 Rh2 C10 . . 35.0(5) ?
C9 Rh2 C10 5_656 . 145.0(5) ?
C13 Rh2 C10 5_656 . 102.9(5) ?
C13 Rh2 C10 . . 77.1(5) ?
C14 Rh2 C10 5_656 . 90.5(4) ?
C14 Rh2 C10 . . 89.5(4) ?
C9 Rh2 C10 . 5_656 145.0(5) ?
C9 Rh2 C10 5_656 5_656 35.0(5) ?
C13 Rh2 C10 5_656 5_656 77.1(5) ?
C13 Rh2 C10 . 5_656 102.9(5) ?
C14 Rh2 C10 5_656 5_656 89.5(4) ?
C14 Rh2 C10 . 5_656 90.5(4) ?
C10 Rh2 C10 . 5_656 180.0000(10) ?
(9,10) Rh2 (13,14) . . 84.46 yes
(9,10) Rh2 (9,10) . 5_656 180.00 ?
(9,10) Rh2 (13,14) . 5_565 95.54 yes
(9,10) Rh2 (13,14) 5_565 . 95.54 ?
(9,10) Rh2 (13,14) 5_556 5_565 84.46 ?
(13,14) Rh2 (13,14) . 5_565 180.00 ?
O1 S1 O3 . . 113.6(7) yes
O1 S1 O2 . . 119.5(9) yes
O3 S1 O2 . . 109.1(6) yes
O1 S1 C17 . . 106.8(7) ?
O3 S1 C17 . . 104.1(5) ?
O2 S1 C17 . . 101.9(6) ?
C2 C1 C8 . . 126.3(9) yes
C2 C1 Rh1 . . 72.4(5) ?
C8 C1 Rh1 . . 107.8(6) ?
C2 C1 H1 . . 116.9 ?
C8 C1 H1 . . 116.9 ?
Rh1 C1 H1 . . 89.8 ?
C1 C2 C3 . . 128.3(9) yes
C1 C2 Rh1 . . 72.5(5) ?
C3 C2 Rh1 . . 109.7(6) ?
C1 C2 H2 . . 115.8 ?
C3 C2 H2 . . 115.8 ?
Rh1 C2 H2 . . 87.6 ?
C4 C3 C2 . . 117.0(9) ?
C4 C3 H3A . . 108.1 ?
C2 C3 H3A . . 108.1 ?
C4 C3 H3B . . 108.1 ?
C2 C3 H3B . . 108.1 ?
H3A C3 H3B . . 107.3 ?
C3 C4 C5 . . 120.3(9) ?
C3 C4 H4A . . 107.2 ?
C5 C4 H4A . . 107.2 ?
C3 C4 H4B . . 107.2 ?
C5 C4 H4B . . 107.2 ?
H4A C4 H4B . . 106.9 ?
C6 C5 C4 . . 129.9(12) yes
C6 C5 Rh1 . . 72.6(5) ?
C4 C5 Rh1 . . 106.3(6) ?
C6 C5 H5 . . 115.1 ?
C4 C5 H5 . . 115.1 ?
Rh1 C5 H5 . . 91.3 ?
C5 C6 C7 . . 122.7(11) yes
C5 C6 Rh1 . . 72.9(5) ?
C7 C6 Rh1 . . 107.9(6) ?
C5 C6 H6 . . 118.7 ?
C7 C6 H6 . . 118.7 ?
Rh1 C6 H6 . . 89.2 ?
C8 C7 C6 . . 119.1(9) ?
C8 C7 H7A . . 107.5 ?
C6 C7 H7A . . 107.5 ?
C8 C7 H7B . . 107.5 ?
C6 C7 H7B . . 107.5 ?
H7A C7 H7B . . 107 ?
C7 C8 C1 . . 118.2(9) ?
C7 C8 H8A . . 107.8 ?
C1 C8 H8A . . 107.8 ?
C7 C8 H8B . . 107.8 ?
C1 C8 H8B . . 107.8 ?
H8A C8 H8B . . 107.1 ?
C10 C9 C16 . . 124.8(11) yes
C10 C9 Rh2 . . 75.1(8) ?
C16 C9 Rh2 . . 105.7(7) ?
C10 C9 H9 . . 117.6 ?
C16 C9 H9 . . 117.6 ?
Rh2 C9 H9 . . 89.2 ?
C9 C10 C11 . . 128.6(12) yes
C9 C10 Rh2 . . 69.9(8) ?
C11 C10 Rh2 . . 111.3(9) ?
C9 C10 H10 . . 115.7 ?
C11 C10 H10 . . 115.7 ?
Rh2 C10 H10 . . 88.7 ?
C10 C11 C12 . . 118.5(11) ?
C10 C11 H11A . . 107.7 ?
C12 C11 H11A . . 107.7 ?
C10 C11 H11B . . 107.7 ?
C12 C11 H11B . . 107.7 ?
H11A C11 H11B . . 107.1 ?
C11 C12 C13 . . 118.0(12) ?
C11 C12 H12A . . 107.8 ?
C13 C12 H12A . . 107.8 ?
C11 C12 H12B . . 107.8 ?
C13 C12 H12B . . 107.8 ?
H12A C12 H12B . . 107.2 ?
C14 C13 C12 . . 129.5(13) yes
C14 C13 Rh2 . . 72.7(5) ?
C12 C13 Rh2 . . 110.9(8) ?
C14 C13 H13 . . 115.3 ?
C12 C13 H13 . . 115.3 ?
Rh2 C13 H13 . . 86 ?
C13 C14 C15 . . 125.0(10) yes
C13 C14 Rh2 . . 72.6(5) ?
C15 C14 Rh2 . . 108.1(6) ?
C13 C14 H14 . . 117.5 ?
C15 C14 H14 . . 117.5 ?
Rh2 C14 H14 . . 89.3 ?
C14 C15 C16 . . 116.4(10) ?
C14 C15 H15A . . 108.2 ?
C16 C15 H15A . . 108.2 ?
C14 C15 H15B . . 108.2 ?
C16 C15 H15B . . 108.2 ?
H15A C15 H15B . . 107.3 ?
C9 C16 C15 . . 120.3(10) ?
C9 C16 H16A . . 107.2 ?
C15 C16 H16A . . 107.2 ?
C9 C16 H16B . . 107.2 ?
C15 C16 H16B . . 107.2 ?
H16A C16 H16B . . 106.9 ?
F1 C17 F2 . . 112.1(17) yes
F1 C17 F3 . . 108.3(13) yes
F2 C17 F3 . . 104.6(12) yes
F1 C17 S1 . . 113.0(9) ?
F2 C17 S1 . . 108.5(10) ?
F3 C17 S1 . . 109.9(11) ?

loop_
_geom_bond_atom_site_label_1
_geom_bond_atom_site_label_2
_geom_bond_site_symmetry_2
_geom_bond_distance
_geom_bond_publ_flag
Rh1 C2 . 2.240(8) yes
Rh1 C2 2_756 2.240(8) ?
Rh1 C1 . 2.242(8) yes
Rh1 C1 2_756 2.242(8) ?
Rh1 C6 2_756 2.259(8) ?
Rh1 C6 . 2.259(8) yes
Rh1 C5 2_756 2.263(8) ?
Rh1 C5 . 2.263(8) yes
Rh1 (1,2) . 2.137 yes
Rh1 (1,2) 2_756 2.137 ?
Rh1 (5,6) . 2.159 yes
Rh1 (5,6) 2_756 2.159 ?
Rh2 C9 . 2.205(11) yes
Rh2 C9 5_656 2.205(11) ?
Rh2 C13 5_656 2.232(9) ?
Rh2 C13 . 2.232(9) yes
Rh2 C14 5_656 2.233(7) ?
Rh2 C14 . 2.233(7) yes
Rh2 C10 . 2.269(12) yes
Rh2 C10 5_656 2.269(12) ?
Rh2 (9,10) . 2.134 yes
Rh2 (9,10) 5_656 2.134 ?
Rh2 (13,14) . 2.131 yes
Rh2 (13,14) 5_656 2.131 ?
S1 O1 . 1.337(9) yes
S1 O3 . 1.405(6) yes
S1 O2 . 1.421(9) yes
S1 C17 . 1.829(13) yes
F1 C17 . 1.215(14) yes
F2 C17 . 1.268(14) yes
F3 C17 . 1.286(14) yes
C1 C2 . 1.351(12) yes
C1 C8 . 1.467(14) ?
C1 H1 . .94 ?
C2 C3 . 1.483(13) ?
C2 H2 . .94 ?
C3 C4 . 1.445(13) ?
C3 H3A . .98 ?
C3 H3B . .98 ?
C4 C5 . 1.459(14) ?
C4 H4A . .98 ?
C4 H4B . .98 ?
C5 C6 . 1.343(12) yes
C5 H5 . .94 ?
C6 C7 . 1.495(17) ?
C6 H6 . .94 ?
C7 C8 . 1.463(17) ?
C7 H7A . .98 ?
C7 H7B . .98 ?
C8 H8A . .98 ?
C8 H8B . .98 ?
C9 C10 . 1.345(19) yes
C9 C16 . 1.497(19) ?
C9 H9 . .94 ?
C10 C11 . 1.42(2) ?
C10 H10 . .94 ?
C11 C12 . 1.440(15) ?
C11 H11A . .98 ?
C11 H11B . .98 ?
C12 C13 . 1.450(17) ?
C12 H12A . .98 ?
C12 H12B . .98 ?
C13 C14 . 1.330(12) yes
C13 H13 . .94 ?
C14 C15 . 1.493(13) ?
C14 H14 . .94 ?
C15 C16 . 1.503(17) ?
C15 H15A . .98 ?
C15 H15B . .98 ?
C16 H16A . .98 ?
C16 H16B . .98 ?
